data_4121749
loop_
_publ_author_name
'Rodriguez, Rodrigo A.'
'Pan, Chung-Mao'
'Yabe, Yuki'
'Kawamata, Yu'
'Eastgate, Martin D.'
'Baran, Phil S.'

_publ_section_title
;
 Palau'chlor: A Practical and Reactive Chlorinating Reagent.
;
_journal_issue 19
_journal_name_full 'Journal of the American Chemical Society'
_journal_page_first 6908
_journal_page_last 6911
_journal_paper_doi 10.1021/ja5031744
_journal_volume 136
_journal_year 2014
_chemical_formula_moiety 'C8 H6 Cl2 N2'
_chemical_formula_sum 'C8 H6 Cl2 N2'
_chemical_formula_weight 201.05
_chemical_name_systematic
; 
 ? 
;
_space_group_IT_number 43
_symmetry_cell_setting orthorhombic
_symmetry_space_group_name_Hall 'F 2 -2d'
_symmetry_space_group_name_H-M 'F d d 2'
_atom_sites_solution_hydrogens geom
_atom_sites_solution_primary direct
_atom_sites_solution_secondary difmap
_audit_creation_method SHELXL-97
_cell_angle_alpha 90.00
_cell_angle_beta 90.00
_cell_angle_gamma 90.00
_cell_formula_units_Z 16
_cell_length_a 21.149(4)
_cell_length_b 40.631(8)
_cell_length_c 3.8885(7)
_cell_measurement_reflns_used 710
_cell_measurement_temperature 100(2)
_cell_measurement_theta_max 26.19
_cell_measurement_theta_min 2.78
_cell_volume 3341.4(11)
_computing_cell_refinement 'Bruker SAINT'
_computing_data_collection 'Bruker APEX2'
_computing_data_reduction 'Bruker SAINT'
_computing_molecular_graphics 'Bruker SHELXTL'
_computing_publication_material 'Bruker SHELXTL'
_computing_structure_refinement 'SHELXL-97 (Sheldrick, 2008)'
_computing_structure_solution 'SHELXS-97 (Sheldrick, 2008)'
_diffrn_ambient_temperature 100(2)
_diffrn_measured_fraction_theta_full 0.994
_diffrn_measured_fraction_theta_max 0.975
_diffrn_measurement_device_type 'Bruker APEX-II CCD'
_diffrn_measurement_method '\f and \w scans'
_diffrn_radiation_monochromator graphite
_diffrn_radiation_source 'fine-focus rotating anode'
_diffrn_radiation_type MoK\a
_diffrn_radiation_wavelength 0.71073
_diffrn_reflns_av_R_equivalents 0.0854
_diffrn_reflns_av_sigmaI/netI 0.0748
_diffrn_reflns_limit_h_max 0
_diffrn_reflns_limit_h_min -26
_diffrn_reflns_limit_k_max 50
_diffrn_reflns_limit_k_min -2
_diffrn_reflns_limit_l_max 4
_diffrn_reflns_limit_l_min -4
_diffrn_reflns_number 1670
_diffrn_reflns_theta_full 25.00
_diffrn_reflns_theta_max 26.68
_diffrn_reflns_theta_min 2.17
_exptl_absorpt_coefficient_mu 0.714
_exptl_absorpt_correction_T_max 0.9652
_exptl_absorpt_correction_T_min 0.8143
_exptl_absorpt_correction_type multi-scan
_exptl_absorpt_process_details sadabs
_exptl_crystal_colour colorless
_exptl_crystal_density_diffrn 1.599
_exptl_crystal_density_method 'not measured'
_exptl_crystal_description rod
_exptl_crystal_F_000 1632
_exptl_crystal_size_max 0.30
_exptl_crystal_size_mid 0.10
_exptl_crystal_size_min 0.05
_refine_diff_density_max 0.437
_refine_diff_density_min -0.389
_refine_diff_density_rms 0.091
_refine_ls_abs_structure_details 'Flack H D (1983), Acta Cryst. A39, 876-881'
_refine_ls_abs_structure_Flack 0.51(13)
_refine_ls_extinction_method none
_refine_ls_goodness_of_fit_ref 1.005
_refine_ls_hydrogen_treatment constr
_refine_ls_matrix_type full
_refine_ls_number_parameters 110
_refine_ls_number_reflns 1654
_refine_ls_number_restraints 1
_refine_ls_restrained_S_all 1.005
_refine_ls_R_factor_all 0.0599
_refine_ls_R_factor_gt 0.0497
_refine_ls_shift/su_max 0.000
_refine_ls_shift/su_mean 0.000
_refine_ls_structure_factor_coef Fsqd
_refine_ls_weighting_details 'calc w=1/[\s^2^(Fo^2^)+(0.0845P)^2^+5.0000P] where P=(Fo^2^+2Fc^2^)/3'
_refine_ls_weighting_scheme calc
_refine_ls_wR_factor_gt 0.1262
_refine_ls_wR_factor_ref 0.1317
_reflns_number_gt 1517
_reflns_number_total 1654
_reflns_threshold_expression >2sigma(I)
_cod_data_source_file ja5031744_si_002.cif
_cod_data_source_block baran406
_cod_depositor_comments
;
The following automatic conversions were performed:

'_symmetry_cell_setting' value 'Orthorhombic' changed to
'orthorhombic' according to
/usr/data/users/saulius/crontab/automatic-downloads/rss-feeds/ACS/lib/dictionaries/cif_core.dic
dictionary named 'cif_core.dic' version 2.4.2 from 2011-04-26.

Automatic conversion script
Id: cif_fix_values 2281 2013-09-26 08:29:07Z andrius 

 Adding full bibliography for 4121744--4121757.cif.
;
_cod_original_sg_symbol_H-M Fdd2
_cod_database_code 4121749

loop_
_symmetry_equiv_pos_as_xyz
'x, y, z'
'-x, -y, z'
'x+1/4, -y+1/4, z+1/4'
'-x+1/4, y+1/4, z+1/4'
'x, y+1/2, z+1/2'
'-x, -y+1/2, z+1/2'
'x+1/4, -y+3/4, z+3/4'
'-x+1/4, y+3/4, z+3/4'
'x+1/2, y, z+1/2'
'-x+1/2, -y, z+1/2'
'x+3/4, -y+1/4, z+3/4'
'-x+3/4, y+1/4, z+3/4'
'x+1/2, y+1/2, z'
'-x+1/2, -y+1/2, z'
'x+3/4, -y+3/4, z+1/4'
'-x+3/4, y+3/4, z+1/4'

loop_
_atom_site_label
_atom_site_type_symbol
_atom_site_fract_x
_atom_site_fract_y
_atom_site_fract_z
_atom_site_U_iso_or_equiv
_atom_site_adp_type
_atom_site_occupancy
_atom_site_symmetry_multiplicity
_atom_site_calc_flag
_atom_site_refinement_flags
Cl1 Cl 0.04087(4) 0.05038(2) 0.4642(2) 0.0198(3) Uani 1 1 d .
Cl2 Cl -0.17834(4) -0.01413(2) 1.1934(3) 0.0195(3) Uani 1 1 d .
N1 N -0.08097(15) 0.11272(7) 0.7440(10) 0.0206(8) Uani 1 1 d .
N2 N -0.02532(15) 0.10430(7) 0.5957(9) 0.0189(7) Uani 1 1 d .
C1 C -0.02224(17) 0.07193(8) 0.6258(10) 0.0152(8) Uani 1 1 d .
C2 C -0.07542(17) 0.05825(9) 0.7956(10) 0.0143(8) Uani 1 1 d .
C3 C -0.09493(17) 0.02664(9) 0.8909(10) 0.0167(8) Uani 1 1 d .
H3A H -0.0701 0.0077 0.8429 0.020 Uiso 1 1 calc R
C4 C -0.15192(17) 0.02451(8) 1.0576(10) 0.0165(8) Uani 1 1 d .
C5 C -0.19036(18) 0.05209(9) 1.1341(11) 0.0177(8) Uani 1 1 d .
H5A H -0.2295 0.0491 1.2500 0.021 Uiso 1 1 calc R
C6 C -0.17106(17) 0.08328(9) 1.0406(11) 0.0178(9) Uani 1 1 d .
H6A H -0.1962 0.1021 1.0895 0.021 Uiso 1 1 calc R
C7 C -0.11279(17) 0.08603(9) 0.8704(10) 0.0168(8) Uani 1 1 d .
C8 C -0.0982(2) 0.14715(9) 0.7793(11) 0.0265(10) Uani 1 1 d .
H8A H -0.0842 0.1593 0.5755 0.040 Uiso 1 1 calc R
H8B H -0.0778 0.1563 0.9844 0.040 Uiso 1 1 calc R
H8C H -0.1442 0.1490 0.8019 0.040 Uiso 1 1 calc R

loop_
_atom_site_aniso_label
_atom_site_aniso_U_11
_atom_site_aniso_U_22
_atom_site_aniso_U_33
_atom_site_aniso_U_23
_atom_site_aniso_U_13
_atom_site_aniso_U_12
Cl1 0.0162(5) 0.0224(4) 0.0210(5) 0.0019(4) 0.0045(4) 0.0016(3)
Cl2 0.0173(5) 0.0205(4) 0.0205(5) 0.0034(4) -0.0011(4) -0.0036(3)
N1 0.0207(16) 0.0160(14) 0.025(2) -0.0014(14) 0.0036(16) 0.0010(12)
N2 0.0185(16) 0.0215(15) 0.0167(17) -0.0010(13) 0.0033(15) -0.0020(13)
C1 0.0162(18) 0.0188(16) 0.010(2) 0.0024(15) -0.0011(16) 0.0009(14)
C2 0.0135(17) 0.0185(17) 0.0110(19) -0.0025(14) -0.0012(15) -0.0002(13)
C3 0.0147(17) 0.0181(16) 0.017(2) -0.0007(16) -0.0013(17) 0.0007(14)
C4 0.0176(19) 0.0169(17) 0.0150(19) 0.0018(15) -0.0065(16) -0.0006(14)
C5 0.0110(17) 0.0271(19) 0.015(2) -0.0008(17) 0.0004(17) -0.0003(13)
C6 0.0150(18) 0.0204(18) 0.018(2) -0.0021(15) -0.0027(16) 0.0027(13)
C7 0.0169(17) 0.0175(16) 0.016(2) -0.0049(15) -0.0049(17) 0.0024(13)
C8 0.038(2) 0.0156(18) 0.026(3) -0.0007(16) 0.003(2) 0.0048(16)

loop_
_atom_type_symbol
_atom_type_description
_atom_type_scat_dispersion_real
_atom_type_scat_dispersion_imag
_atom_type_scat_source
C C 0.0033 0.0016 'International Tables Vol C Tables 4.2.6.8 and 6.1.1.4'
H H 0.0000 0.0000 'International Tables Vol C Tables 4.2.6.8 and 6.1.1.4'
N N 0.0061 0.0033 'International Tables Vol C Tables 4.2.6.8 and 6.1.1.4'
Cl Cl 0.1484 0.1585 'International Tables Vol C Tables 4.2.6.8 and 6.1.1.4'

loop_
_geom_angle_atom_site_label_1
_geom_angle_atom_site_label_2
_geom_angle_atom_site_label_3
_geom_angle
N2 N1 C7 112.4(3)
N2 N1 C8 120.1(3)
C7 N1 C8 127.3(3)
C1 N2 N1 104.9(3)
N2 C1 C2 113.1(3)
N2 C1 Cl1 120.9(3)
C2 C1 Cl1 126.0(3)
C3 C2 C7 121.0(4)
C3 C2 C1 135.8(3)
C7 C2 C1 103.1(3)
C4 C3 C2 116.3(3)
C4 C3 H3A 121.9
C2 C3 H3A 121.9
C3 C4 C5 123.7(3)
C3 C4 Cl2 118.7(3)
C5 C4 Cl2 117.6(3)
C6 C5 C4 120.1(4)
C6 C5 H5A 120.0
C4 C5 H5A 120.0
C5 C6 C7 117.2(3)
C5 C6 H6A 121.4
C7 C6 H6A 121.4
N1 C7 C6 131.7(3)
N1 C7 C2 106.6(3)
C6 C7 C2 121.8(3)
N1 C8 H8A 109.5
N1 C8 H8B 109.5
H8A C8 H8B 109.5
N1 C8 H8C 109.5
H8A C8 H8C 109.5
H8B C8 H8C 109.5

loop_
_geom_bond_atom_site_label_1
_geom_bond_atom_site_label_2
_geom_bond_distance
Cl1 C1 1.715(4)
Cl2 C4 1.748(4)
N1 N2 1.354(4)
N1 C7 1.368(5)
N1 C8 1.452(5)
N2 C1 1.322(4)
C1 C2 1.418(5)
C2 C3 1.399(5)
C2 C7 1.408(5)
C3 C4 1.371(5)
C3 H3A 0.9500
C4 C5 1.416(5)
C5 C6 1.380(5)
C5 H5A 0.9500
C6 C7 1.403(5)
C6 H6A 0.9500
C8 H8A 0.9800
C8 H8B 0.9800
C8 H8C 0.9800

loop_
_geom_torsion_atom_site_label_1
_geom_torsion_atom_site_label_2
_geom_torsion_atom_site_label_3
_geom_torsion_atom_site_label_4
_geom_torsion
C7 N1 N2 C1 0.6(4)
C8 N1 N2 C1 175.7(3)
N1 N2 C1 C2 -0.3(4)
N1 N2 C1 Cl1 179.0(3)
N2 C1 C2 C3 -179.8(4)
Cl1 C1 C2 C3 1.0(7)
N2 C1 C2 C7 -0.1(4)
Cl1 C1 C2 C7 -179.3(3)
C7 C2 C3 C4 0.3(6)
C1 C2 C3 C4 180.0(4)
C2 C3 C4 C5 0.0(6)
C2 C3 C4 Cl2 -178.5(3)
C3 C4 C5 C6 -0.1(6)
Cl2 C4 C5 C6 178.4(3)
C4 C5 C6 C7 0.0(6)
N2 N1 C7 C6 -179.9(4)
C8 N1 C7 C6 5.4(7)
N2 N1 C7 C2 -0.6(5)
C8 N1 C7 C2 -175.3(4)
C5 C6 C7 N1 179.5(4)
C5 C6 C7 C2 0.3(6)
C3 C2 C7 N1 -179.8(4)
C1 C2 C7 N1 0.4(4)
C3 C2 C7 C6 -0.4(6)
C1 C2 C7 C6 179.8(4)
